data_7024274
loop_
_publ_author_name
'Kennedy, Stuart'
'Teat, Simon J.'
'Dalgarno, Scott J.'

_publ_section_title
;
 Versatile assembly of p-carboxylatocalix[4]arene-O-alkyl ethers.
;
_journal_issue 2
_journal_name_full 'Dalton transactions (Cambridge, England : 2003)'
_journal_page_first 384
_journal_page_last 387
_journal_paper_doi 10.1039/b914133b
_journal_volume 39
_journal_year 2010
_chemical_formula_moiety '2(C44 H48 O12), 9(C5 H5 N)'
_chemical_formula_sum 'C133 H141 N9 O24'
_chemical_formula_weight 2249.55
_chemical_name_common 8Py
_chemical_name_systematic
;
?
;
_space_group_IT_number 2
_symmetry_cell_setting triclinic
_symmetry_space_group_name_Hall '-P 1'
_symmetry_space_group_name_H-M 'P -1'
_atom_sites_solution_hydrogens geom
_atom_sites_solution_primary direct
_atom_sites_solution_secondary difmap
_audit_creation_method SHELXL-97
_cell_angle_alpha 64.188(3)
_cell_angle_beta 89.399(3)
_cell_angle_gamma 88.268(3)
_cell_formula_units_Z 2
_cell_length_a 12.2237(6)
_cell_length_b 22.4428(11)
_cell_length_c 24.2799(12)
_cell_measurement_temperature 100(2)
_cell_volume 5993.5(5)
_computing_cell_refinement 'Bruker SAINTv7.34a'
_computing_data_collection 'Bruker Apex 2'
_computing_data_reduction 'Bruker SAINTv7.34a'
_computing_molecular_graphics 'XSeed (Barbour, 2001)'
_computing_publication_material 'local program'
_computing_structure_refinement 'SHELXL-97 (Sheldrick, 1997)'
_computing_structure_solution 'SHELXS-97 (Sheldrick, 1990)'
_diffrn_ambient_temperature 100(2)
_diffrn_measured_fraction_theta_full 0.995
_diffrn_measured_fraction_theta_max 0.995
_diffrn_measurement_device_type 'Bruker Apex II CCD diffractometer'
_diffrn_measurement_method '\w rotation with narrow frames'
_diffrn_radiation_monochromator 'silicon 111'
_diffrn_radiation_source 'Advanced Light Source station 11.3.1'
_diffrn_radiation_type synchrotron
_diffrn_radiation_wavelength 0.77490
_diffrn_reflns_av_R_equivalents 0.0996
_diffrn_reflns_av_sigmaI/netI 0.1212
_diffrn_reflns_limit_h_max 11
_diffrn_reflns_limit_h_min -11
_diffrn_reflns_limit_k_max 21
_diffrn_reflns_limit_k_min -21
_diffrn_reflns_limit_l_max 23
_diffrn_reflns_limit_l_min -23
_diffrn_reflns_number 30229
_diffrn_reflns_theta_full 19.84
_diffrn_reflns_theta_max 19.84
_diffrn_reflns_theta_min 1.67
_exptl_absorpt_coefficient_mu 0.086
_exptl_absorpt_correction_T_max 0.7447
_exptl_absorpt_correction_T_min 0.6010
_exptl_absorpt_correction_type multi-scan
_exptl_absorpt_process_details 'SADABS 2004 Bruker AXS, Manison, WI'
_exptl_crystal_colour Colourless
_exptl_crystal_density_diffrn 1.247
_exptl_crystal_density_method 'not measured'
_exptl_crystal_description Needle
_exptl_crystal_F_000 2388
_exptl_crystal_size_max 0.24
_exptl_crystal_size_mid 0.13
_exptl_crystal_size_min 0.10
_refine_diff_density_max 0.560
_refine_diff_density_min -0.282
_refine_diff_density_rms 0.047
_refine_ls_extinction_method none
_refine_ls_goodness_of_fit_ref 0.925
_refine_ls_hydrogen_treatment constr
_refine_ls_matrix_type fullcycle
_refine_ls_number_parameters 1531
_refine_ls_number_reflns 10894
_refine_ls_number_restraints 70
_refine_ls_restrained_S_all 0.925
_refine_ls_R_factor_all 0.1315
_refine_ls_R_factor_gt 0.0569
_refine_ls_shift/su_max 0.012
_refine_ls_shift/su_mean 0.001
_refine_ls_structure_factor_coef Fsqd
_refine_ls_weighting_details 'calc w=1/[\s^2^(Fo^2^)+(0.0606P)^2^+0.0000P] where P=(Fo^2^+2Fc^2^)/3'
_refine_ls_weighting_scheme calc
_refine_ls_wR_factor_gt 0.1119
_refine_ls_wR_factor_ref 0.1378
_reflns_number_gt 5866
_reflns_number_total 10894
_reflns_threshold_expression >2sigma(I)
_cod_data_source_file b914133b.txt
_cod_data_source_block 8Py
_cod_original_sg_symbol_H-M P-1
_cod_database_code 7024274

loop_
_symmetry_equiv_pos_as_xyz
'x, y, z'
'-x, -y, -z'

loop_
_atom_site_label
_atom_site_type_symbol
_atom_site_fract_x
_atom_site_fract_y
_atom_site_fract_z
_atom_site_U_iso_or_equiv
_atom_site_adp_type
_atom_site_occupancy
_atom_site_symmetry_multiplicity
_atom_site_calc_flag
_atom_site_refinement_flags
_atom_site_disorder_assembly
_atom_site_disorder_group
O7 O 0.8348(4) 0.6074(2) 0.83479(19) 0.0446(12) Uani 1 1 d . . .
C1 C 1.1077(5) 0.8206(3) 0.9276(2) 0.0298(16) Uani 1 1 d . . .
O8 O 0.9970(4) 0.58179(19) 0.88160(16) 0.0391(11) Uani 1 1 d . . .
H8O H 1.0128 0.5737 0.8517 0.047 Uiso 1 1 calc R . .
C2 C 1.1326(5) 0.7987(3) 0.8842(3) 0.0318(16) Uani 1 1 d . . .
H2 H 1.1979 0.7729 0.8889 0.038 Uiso 1 1 calc R . .
O2 O 1.0333(4) 0.7939(2) 0.7462(2) 0.0622(14) Uani 1 1 d . . .
C3 C 1.0667(5) 0.8126(3) 0.8339(3) 0.0351(17) Uani 1 1 d . . .
O1 O 1.2001(4) 0.7756(2) 0.78575(18) 0.0614(14) Uani 1 1 d . . .
H1O H 1.2122 0.7643 0.7575 0.074 Uiso 1 1 calc R . .
C4 C 0.9694(5) 0.8484(3) 0.8281(3) 0.0327(16) Uani 1 1 d . . .
H4 H 0.9210 0.8552 0.7954 0.039 Uiso 1 1 calc R . .
O10 O 1.3471(3) 0.51013(19) 1.07606(15) 0.0320(10) Uani 1 1 d . . .
H10O H 1.4066 0.4901 1.0767 0.038 Uiso 1 1 calc R . .
C5 C 0.9412(5) 0.8746(3) 0.8688(3) 0.0286(16) Uani 1 1 d . . .
O11 O 1.4502(4) 0.59903(19) 1.03218(18) 0.0395(11) Uani 1 1 d . . .
C6 C 1.0137(5) 0.8616(3) 0.9179(2) 0.0282(16) Uani 1 1 d . . .
O3 O 0.9905(3) 0.88820(17) 0.95886(16) 0.0317(10) Uani 1 1 d . . .
C7 C 1.0956(7) 0.7925(3) 0.7853(3) 0.0422(18) Uani 1 1 d . . .
O12 O 0.9901(3) 0.73028(17) 1.04469(15) 0.0290(10) Uani 1 1 d . . .
C8 C 1.0136(5) 0.9578(3) 0.9342(3) 0.0380(17) Uani 1 1 d . . .
H8A H 0.9724 0.9776 0.9578 0.046 Uiso 1 1 calc R . .
H8B H 0.9875 0.9802 0.8913 0.046 Uiso 1 1 calc R . .
O6 O 0.7502(3) 0.80985(18) 0.96405(17) 0.0352(10) Uani 1 1 d . . .
C9 C 1.1327(5) 0.9702(3) 0.9359(3) 0.0428(18) Uani 1 1 d . . .
H9A H 1.1752 0.9473 0.9156 0.051 Uiso 1 1 calc R . .
H9B H 1.1576 0.9522 0.9790 0.051 Uiso 1 1 calc R . .
O9 O 0.7455(3) 0.65815(17) 1.07081(16) 0.0289(10) Uani 1 1 d . . .
C10 C 1.1529(6) 1.0443(3) 0.9038(3) 0.057(2) Uani 1 1 d . . .
H10A H 1.1288 1.0619 0.8611 0.086 Uiso 1 1 calc R . .
H10B H 1.2312 1.0517 0.9051 0.086 Uiso 1 1 calc R . .
H10C H 1.1116 1.0668 0.9244 0.086 Uiso 1 1 calc R . .
O5 O 0.4757(4) 0.8328(2) 0.73433(18) 0.0558(13) Uani 1 1 d . . .
C11 C 0.8357(4) 0.9149(3) 0.8604(2) 0.0295(15) Uani 1 1 d . . .
H11A H 0.8258 0.9265 0.8951 0.035 Uiso 1 1 calc R . .
H11B H 0.8395 0.9565 0.8223 0.035 Uiso 1 1 calc R . .
O4 O 0.5605(4) 0.9291(2) 0.69770(19) 0.0560(13) Uani 1 1 d . . .
H4O H 0.5233 0.9367 0.6663 0.067 Uiso 1 1 calc R . .
C12 C 0.7398(5) 0.8757(3) 0.8571(3) 0.0287(15) Uani 1 1 d . . .
O16 O -0.0307(4) 0.8293(2) 0.49775(19) 0.0527(13) Uani 1 1 d . . .
C13 C 0.6856(5) 0.8909(3) 0.8026(3) 0.0356(17) Uani 1 1 d . . .
H13 H 0.7055 0.9292 0.7672 0.043 Uiso 1 1 calc R . .
O17 O 0.0916(3) 0.9078(2) 0.48045(18) 0.0480(12) Uani 1 1 d . . .
H17O H 0.0558 0.9136 0.5075 0.058 Uiso 1 1 calc R . .
C14 C 0.6037(5) 0.8521(3) 0.7978(3) 0.0332(16) Uani 1 1 d . . .
O14 O 0.3346(4) 0.6071(2) 0.57881(19) 0.0441(12) Uani 1 1 d . . .
C15 C 0.5803(5) 0.7939(3) 0.8494(3) 0.0341(16) Uani 1 1 d . . .
H15 H 0.5283 0.7649 0.8463 0.041 Uiso 1 1 calc R . .
O19 O 0.5365(3) 0.8156(2) 0.51327(17) 0.0493(12) Uani 1 1 d . . .
C16 C 0.6315(5) 0.7774(3) 0.9053(3) 0.0290(15) Uani 1 1 d . . .
O13 O 0.4986(4) 0.58378(18) 0.55152(16) 0.0404(11) Uani 1 1 d . . .
H13O H 0.5140 0.5760 0.5877 0.049 Uiso 1 1 calc R . .
C17 C 0.7051(5) 0.8218(3) 0.9081(3) 0.0258(15) Uani 1 1 d . . .
O20 O 0.6901(3) 0.7704(2) 0.49643(18) 0.0560(13) Uani 1 1 d . . .
H20O H 0.7018 0.7620 0.5332 0.067 Uiso 1 1 calc R . .
C18 C 0.5395(6) 0.8694(4) 0.7407(3) 0.0435(18) Uani 1 1 d . . .
O23 O 0.8491(3) 0.51040(17) 0.41460(15) 0.0333(10) Uani 1 1 d . . .
H23O H 0.9082 0.4902 0.4301 0.040 Uiso 1 1 calc R . .
C19 C 0.6736(6) 0.8278(3) 1.0016(3) 0.0493(19) Uani 1 1 d . . .
H19A H 0.6898 0.7999 1.0455 0.059 Uiso 1 1 calc R . .
H19B H 0.5979 0.8192 0.9935 0.059 Uiso 1 1 calc R . .
O22 O 0.9502(3) 0.59950(18) 0.39037(17) 0.0392(11) Uani 1 1 d . . .
C20 C 0.6822(6) 0.9016(4) 0.9876(3) 0.064(2) Uani 1 1 d . . .
H20A H 0.7579 0.9103 0.9958 0.077 Uiso 1 1 calc R . .
H20B H 0.6659 0.9296 0.9438 0.077 Uiso 1 1 calc R . .
O24 O 0.4920(3) 0.73076(18) 0.27214(14) 0.0335(10) Uani 1 1 d . . .
C21 C 0.6025(7) 0.9197(4) 1.0269(4) 0.085(3) Uani 1 1 d . . .
H21A H 0.5273 0.9150 1.0161 0.127 Uiso 1 1 calc R . .
H21B H 0.6132 0.9656 1.0197 0.127 Uiso 1 1 calc R . .
H21C H 0.6158 0.8901 1.0702 0.127 Uiso 1 1 calc R . .
O15 O 0.2496(3) 0.65367(17) 0.30438(15) 0.0280(10) Uani 1 1 d . . .
C22 C 0.6164(5) 0.7105(3) 0.9597(2) 0.0313(16) Uani 1 1 d . . .
H22A H 0.5535 0.6883 0.9521 0.038 Uiso 1 1 calc R . .
H22B H 0.6010 0.7168 0.9969 0.038 Uiso 1 1 calc R . .
O18 O 0.2613(3) 0.80828(18) 0.28952(19) 0.0400(11) Uani 1 1 d . . .
C23 C 0.7206(5) 0.6673(3) 0.9692(3) 0.0252(15) Uani 1 1 d . . .
O21 O 0.4916(3) 0.88851(18) 0.23013(17) 0.0403(11) Uani 1 1 d . . .
C24 C 0.7586(5) 0.6516(3) 0.9227(2) 0.0257(15) Uani 1 1 d . . .
H24 H 0.7157 0.6645 0.8868 0.031 Uiso 1 1 calc R . .
C25 C 0.8574(5) 0.6177(3) 0.9276(3) 0.0281(16) Uani 1 1 d . . .
C26 C 0.9195(5) 0.5995(2) 0.9809(3) 0.0248(15) Uani 1 1 d . . .
H26 H 0.9887 0.5777 0.9844 0.030 Uiso 1 1 calc R . .
C27 C 0.8831(5) 0.6123(3) 1.0278(2) 0.0244(15) Uani 1 1 d . . .
C28 C 0.7818(5) 0.6455(3) 1.0222(2) 0.0248(15) Uani 1 1 d . . .
C29 C 0.8927(6) 0.6027(3) 0.8772(3) 0.0319(16) Uani 1 1 d . . .
C30 C 0.6761(5) 0.6075(3) 1.1118(2) 0.0375(17) Uani 1 1 d . . .
H30A H 0.7130 0.5635 1.1252 0.045 Uiso 1 1 calc R . .
H30B H 0.6070 0.6075 1.0909 0.045 Uiso 1 1 calc R . .
C31 C 0.6526(5) 0.6210(3) 1.1658(3) 0.0427(18) Uani 1 1 d . . .
H31A H 0.5927 0.5925 1.1899 0.051 Uiso 1 1 calc R . .
H31B H 0.6268 0.6677 1.1512 0.051 Uiso 1 1 calc R . .
C32 C 0.7510(6) 0.6089(3) 1.2071(3) 0.053(2) Uani 1 1 d . . .
H32A H 0.7714 0.5617 1.2258 0.080 Uiso 1 1 calc R . .
H32B H 0.7329 0.6229 1.2392 0.080 Uiso 1 1 calc R . .
H32C H 0.8125 0.6344 1.1829 0.080 Uiso 1 1 calc R . .
C33 C 0.9568(5) 0.5931(3) 1.0842(2) 0.0281(15) Uani 1 1 d . . .
H33A H 0.9217 0.6086 1.1128 0.034 Uiso 1 1 calc R . .
H33B H 0.9657 0.5443 1.1057 0.034 Uiso 1 1 calc R . .
C34 C 1.0667(5) 0.6231(3) 1.0662(2) 0.0231(15) Uani 1 1 d . . .
C35 C 1.1607(5) 0.5858(3) 1.0676(2) 0.0289(16) Uani 1 1 d . . .
H35 H 1.1557 0.5391 1.0834 0.035 Uiso 1 1 calc R . .
C36 C 1.2613(5) 0.6141(3) 1.0469(2) 0.0258(15) Uani 1 1 d . . .
C37 C 1.2666(5) 0.6831(3) 1.0206(2) 0.0259(15) Uani 1 1 d . . .
H37 H 1.3338 0.7034 1.0038 0.031 Uiso 1 1 calc R . .
C38 C 1.1767(5) 0.7223(3) 1.0187(2) 0.0279(15) Uani 1 1 d . . .
C39 C 1.0788(5) 0.6922(3) 1.0439(2) 0.0271(15) Uani 1 1 d . . .
C40 C 1.3622(6) 0.5752(3) 1.0502(2) 0.0292(16) Uani 1 1 d . . .
C41 C 0.9830(7) 0.7358(4) 1.1014(3) 0.065(2) Uani 1 1 d . . .
H41A H 0.9770 0.6909 1.1353 0.078 Uiso 1 1 calc R . .
H41B H 1.0518 0.7544 1.1075 0.078 Uiso 1 1 calc R . .
C42 C 0.8971(9) 0.7744(4) 1.1053(3) 0.104(3) Uani 1 1 d . . .
H42A H 0.8282 0.7564 1.0985 0.125 Uiso 1 1 calc R . .
H42B H 0.9038 0.8197 1.0721 0.125 Uiso 1 1 calc R . .
C43 C 0.8896(7) 0.7784(3) 1.1672(3) 0.076(3) Uani 1 1 d . . .
H43A H 0.8921 0.7336 1.2008 0.113 Uiso 1 1 calc R . .
H43B H 0.8206 0.8010 1.1690 0.113 Uiso 1 1 calc R . .
H43C H 0.9512 0.8033 1.1711 0.113 Uiso 1 1 calc R . .
C44 C 1.1780(5) 0.7981(3) 0.9853(2) 0.0308(16) Uani 1 1 d . . .
H44A H 1.2540 0.8129 0.9742 0.037 Uiso 1 1 calc R . .
H44B H 1.1483 0.8176 1.0121 0.037 Uiso 1 1 calc R . .
C45 C 0.3871(5) 0.6097(3) 0.3820(2) 0.0251(15) Uani 1 1 d . . .
C46 C 0.4219(5) 0.5976(3) 0.4405(2) 0.0264(15) Uani 1 1 d . . .
H46 H 0.4905 0.5756 0.4551 0.032 Uiso 1 1 calc R . .
C47 C 0.3590(5) 0.6169(3) 0.4778(2) 0.0253(15) Uani 1 1 d . . .
C48 C 0.2596(5) 0.6514(3) 0.4557(3) 0.0285(15) Uani 1 1 d . . .
H48 H 0.2164 0.6650 0.4812 0.034 Uiso 1 1 calc R . .
C49 C 0.2229(5) 0.6661(3) 0.3969(3) 0.0290(16) Uani 1 1 d . . .
C50 C 0.2862(5) 0.6425(3) 0.3623(3) 0.0291(16) Uani 1 1 d . . .
C51 C 0.3940(6) 0.6024(3) 0.5406(3) 0.0320(16) Uani 1 1 d . . .
C52 C 0.1766(5) 0.6048(3) 0.3052(2) 0.0352(16) Uani 1 1 d . . .
H52A H 0.1104 0.6049 0.3290 0.042 Uiso 1 1 calc R . .
H52B H 0.2126 0.5604 0.3250 0.042 Uiso 1 1 calc R . .
C53 C 0.1451(5) 0.6200(3) 0.2410(3) 0.0437(18) Uani 1 1 d . . .
H53A H 0.0841 0.5915 0.2420 0.052 Uiso 1 1 calc R . .
H53B H 0.1185 0.6666 0.2200 0.052 Uiso 1 1 calc R . .
C54 C 0.2371(6) 0.6095(4) 0.2048(3) 0.064(2) Uani 1 1 d . . .
H54A H 0.2980 0.6375 0.2035 0.096 Uiso 1 1 calc R . .
H54B H 0.2119 0.6213 0.1630 0.096 Uiso 1 1 calc R . .
H54C H 0.2616 0.5630 0.2241 0.096 Uiso 1 1 calc R . .
C55 C 0.1202(5) 0.7089(3) 0.3715(3) 0.0324(16) Uani 1 1 d . . .
H55A H 0.1066 0.7151 0.3292 0.039 Uiso 1 1 calc R . .
H55B H 0.0563 0.6870 0.3969 0.039 Uiso 1 1 calc R . .
C56 C 0.1348(5) 0.7757(3) 0.3719(3) 0.0303(16) Uani 1 1 d . . .
C57 C 0.0821(5) 0.7906(3) 0.4154(3) 0.0329(16) Uani 1 1 d . . .
H57 H 0.0286 0.7616 0.4410 0.040 Uiso 1 1 calc R . .
C58 C 0.1063(5) 0.8475(3) 0.4223(3) 0.0368(17) Uani 1 1 d . . .
C59 C 0.1866(5) 0.8878(3) 0.3860(3) 0.0370(17) Uani 1 1 d . . .
H59 H 0.2053 0.9255 0.3918 0.044 Uiso 1 1 calc R . .
C60 C 0.2407(5) 0.8759(3) 0.3417(3) 0.0348(17) Uani 1 1 d . . .
C61 C 0.2087(5) 0.8214(3) 0.3340(3) 0.0347(17) Uani 1 1 d . . .
C62 C 0.0469(6) 0.8607(4) 0.4701(3) 0.0407(18) Uani 1 1 d . . .
C63 C 0.1959(7) 0.8207(4) 0.2357(3) 0.076(3) Uani 1 1 d . . .
H63A H 0.1173 0.8179 0.2465 0.091 Uiso 1 1 calc R . .
H63B H 0.2137 0.7865 0.2213 0.091 Uiso 1 1 calc R . .
C64 C 0.2177(8) 0.8877(4) 0.1856(4) 0.100(3) Uani 1 1 d . . .
H64A H 0.2973 0.8952 0.1827 0.120 Uiso 1 1 calc R . .
H64B H 0.1811 0.9221 0.1951 0.120 Uiso 1 1 calc R . .
C65 C 0.1755(7) 0.8932(4) 0.1252(3) 0.089(3) Uani 1 1 d . . .
H65A H 0.2122 0.8593 0.1158 0.133 Uiso 1 1 calc R . .
H65B H 0.1907 0.9372 0.0928 0.133 Uiso 1 1 calc R . .
H65C H 0.0964 0.8866 0.1280 0.133 Uiso 1 1 calc R . .
C66 C 0.3347(5) 0.9171(3) 0.3067(3) 0.0364(17) Uani 1 1 d . A .
H66A H 0.3357 0.9584 0.3120 0.044 Uiso 1 1 calc R . .
H66B H 0.3260 0.9293 0.2625 0.044 Uiso 1 1 calc R . .
C67 C 0.4417(5) 0.8780(3) 0.3299(3) 0.0332(16) Uani 1 1 d . . .
C68 C 0.4689(5) 0.8556(3) 0.3920(3) 0.0358(16) Uani 1 1 d . A .
H68 H 0.4219 0.8661 0.4181 0.043 Uiso 1 1 calc R . .
C69 C 0.5650(5) 0.8178(3) 0.4153(3) 0.0328(16) Uani 1 1 d . . .
C70 C 0.6300(5) 0.7996(3) 0.3781(3) 0.0337(16) Uani 1 1 d . A .
H70 H 0.6928 0.7717 0.3949 0.040 Uiso 1 1 calc R . .
C71 C 0.6054(5) 0.8214(3) 0.3159(3) 0.0303(16) Uani 1 1 d . . .
C72 C 0.5130(5) 0.8633(3) 0.2932(3) 0.0355(17) Uani 1 1 d . A .
C73 C 0.5943(5) 0.8007(3) 0.4795(3) 0.0408(17) Uani 1 1 d . A .
C74 C 0.5472(17) 0.9529(10) 0.2055(6) 0.052(4) Uani 0.50 1 d PDU A 2
H74A H 0.5320 0.9754 0.2320 0.062 Uiso 0.50 1 calc PR A 2
H74B H 0.6274 0.9455 0.2047 0.062 Uiso 0.50 1 calc PR A 2
C75 C 0.5063(12) 0.9945(7) 0.1429(6) 0.063(4) Uani 0.50 1 d PDU A 2
H75A H 0.4270 1.0036 0.1449 0.076 Uiso 0.50 1 calc PR A 2
H75B H 0.5159 0.9696 0.1181 0.076 Uiso 0.50 1 calc PR A 2
C76 C 0.565(3) 1.0611(13) 0.1107(9) 0.059(7) Uani 0.50 1 d PDU A 2
H76A H 0.6342 1.0584 0.1314 0.089 Uiso 0.50 1 calc PR A 2
H76B H 0.5181 1.0966 0.1122 0.089 Uiso 0.50 1 calc PR A 2
H76C H 0.5788 1.0704 0.0679 0.089 Uiso 0.50 1 calc PR A 2
C78 C 0.5096(10) 1.0043(5) 0.1813(5) 0.030(3) Uani 0.50 1 d PDU A 1
H78A H 0.5170 1.0044 0.2218 0.036 Uiso 0.50 1 calc PR A 1
H78B H 0.4308 1.0091 0.1705 0.036 Uiso 0.50 1 calc PR A 1
C79 C 0.572(3) 1.0628(12) 0.1325(8) 0.039(5) Uani 0.50 1 d PDU A 1
H79A H 0.6507 1.0565 0.1422 0.059 Uiso 0.50 1 calc PR A 1
H79B H 0.5457 1.1044 0.1326 0.059 Uiso 0.50 1 calc PR A 1
H79C H 0.5604 1.0644 0.0921 0.059 Uiso 0.50 1 calc PR A 1
C80 C 0.6759(5) 0.7966(3) 0.2779(2) 0.0345(16) Uani 1 1 d . A .
H80A H 0.6480 0.8161 0.2354 0.041 Uiso 1 1 calc R . .
H80B H 0.7519 0.8111 0.2770 0.041 Uiso 1 1 calc R . .
C81 C 0.6753(5) 0.7221(3) 0.3041(2) 0.0289(15) Uani 1 1 d . . .
C82 C 0.7675(5) 0.6833(3) 0.3335(2) 0.0263(15) Uani 1 1 d . A .
H82 H 0.8337 0.7038 0.3346 0.032 Uiso 1 1 calc R . .
C83 C 0.7622(5) 0.6141(3) 0.3614(2) 0.0253(15) Uani 1 1 d . . .
C84 C 0.6640(5) 0.5852(3) 0.3622(2) 0.0287(15) Uani 1 1 d . A .
H84 H 0.6599 0.5383 0.3829 0.034 Uiso 1 1 calc R . .
C85 C 0.5705(5) 0.6226(3) 0.3334(2) 0.0280(15) Uani 1 1 d . . .
C86 C 0.5819(5) 0.6907(3) 0.3022(2) 0.0276(15) Uani 1 1 d . A .
C87 C 0.8640(5) 0.5750(3) 0.3901(2) 0.0305(15) Uani 1 1 d . A .
C88 C 0.4544(6) 0.7245(3) 0.2185(3) 0.058(2) Uani 1 1 d . . .
H88A H 0.4891 0.6840 0.2186 0.070 Uiso 1 1 calc R . .
H88B H 0.3744 0.7180 0.2222 0.070 Uiso 1 1 calc R . .
C89 C 0.4758(7) 0.7793(4) 0.1603(3) 0.085(3) Uani 1 1 d . . .
H89A H 0.5557 0.7821 0.1529 0.102 Uiso 1 1 calc R . .
H89B H 0.4495 0.8211 0.1611 0.102 Uiso 1 1 calc R . .
C90 C 0.4181(6) 0.7710(4) 0.1077(3) 0.065(2) Uani 1 1 d . . .
H90A H 0.4446 0.7298 0.1067 0.097 Uiso 1 1 calc R . .
H90B H 0.4343 0.8086 0.0687 0.097 Uiso 1 1 calc R . .
H90C H 0.3389 0.7692 0.1146 0.097 Uiso 1 1 calc R . .
C91 C 0.4603(4) 0.5900(3) 0.3422(2) 0.0291(15) Uani 1 1 d . A .
H91A H 0.4249 0.6034 0.3019 0.035 Uiso 1 1 calc R . .
H91B H 0.4713 0.5413 0.3614 0.035 Uiso 1 1 calc R . .
N92 N 0.5655(5) 0.5692(3) 0.6612(2) 0.0406(14) Uani 1 1 d . . .
C93 C 0.5020(6) 0.5442(3) 0.7107(3) 0.0465(18) Uani 1 1 d . . .
H93 H 0.4333 0.5273 0.7073 0.056 Uiso 1 1 calc R . .
C94 C 0.5307(6) 0.5415(3) 0.7659(3) 0.0478(18) Uani 1 1 d . . .
H94 H 0.4825 0.5232 0.7998 0.057 Uiso 1 1 calc R . .
C95 C 0.6297(6) 0.5653(3) 0.7723(3) 0.0439(18) Uani 1 1 d . . .
H95 H 0.6508 0.5644 0.8102 0.053 Uiso 1 1 calc R . .
C96 C 0.6970(6) 0.5903(3) 0.7224(3) 0.0470(18) Uani 1 1 d . . .
H96 H 0.7667 0.6065 0.7251 0.056 Uiso 1 1 calc R . .
C97 C 0.6616(6) 0.5916(3) 0.6681(3) 0.0443(18) Uani 1 1 d . . .
H97 H 0.7085 0.6094 0.6336 0.053 Uiso 1 1 calc R . .
N98 N 0.7484(6) 0.7564(3) 0.6061(2) 0.0516(15) Uani 1 1 d . . .
C99 C 0.6755(6) 0.7687(3) 0.6409(4) 0.055(2) Uani 1 1 d . . .
H99 H 0.6040 0.7837 0.6250 0.066 Uiso 1 1 calc R . .
C100 C 0.6994(9) 0.7607(4) 0.6999(4) 0.073(2) Uani 1 1 d . . .
H100 H 0.6453 0.7685 0.7246 0.088 Uiso 1 1 calc R . .
C101 C 0.8035(10) 0.7412(4) 0.7206(3) 0.070(2) Uani 1 1 d . . .
H101 H 0.8236 0.7371 0.7598 0.084 Uiso 1 1 calc R . .
C102 C 0.8794(7) 0.7275(3) 0.6860(4) 0.060(2) Uani 1 1 d . . .
H102 H 0.9513 0.7125 0.7012 0.071 Uiso 1 1 calc R . .
C103 C 0.8493(7) 0.7358(3) 0.6275(3) 0.054(2) Uani 1 1 d . . .
H103 H 0.9016 0.7266 0.6027 0.065 Uiso 1 1 calc R . .
N104 N 1.0377(4) 0.4451(3) 0.45483(19) 0.0320(13) Uani 1 1 d . . .
C105 C 1.1277(6) 0.4759(3) 0.4575(2) 0.0363(17) Uani 1 1 d . . .
H105 H 1.1218 0.5220 0.4468 0.044 Uiso 1 1 calc R . .
C106 C 1.2286(5) 0.4446(3) 0.4750(2) 0.0331(16) Uani 1 1 d . . .
H106 H 1.2911 0.4687 0.4752 0.040 Uiso 1 1 calc R . .
C107 C 1.2365(6) 0.3767(3) 0.4923(2) 0.0379(17) Uani 1 1 d . . .
H107 H 1.3047 0.3533 0.5049 0.045 Uiso 1 1 calc R . .
C108 C 1.1443(6) 0.3442(3) 0.4909(2) 0.0376(17) Uani 1 1 d . . .
H108 H 1.1473 0.2979 0.5030 0.045 Uiso 1 1 calc R . .
C109 C 1.0477(5) 0.3796(3) 0.4718(2) 0.0347(16) Uani 1 1 d . . .
H109 H 0.9844 0.3567 0.4704 0.042 Uiso 1 1 calc R . .
C110 C 1.2021(9) 0.7584(4) 0.5945(4) 0.073(3) Uani 1 1 d . . .
H110 H 1.1465 0.7670 0.5647 0.088 Uiso 1 1 calc R . .
C111 C 1.1800(7) 0.7653(3) 0.6481(4) 0.062(2) Uani 1 1 d . . .
H111 H 1.1088 0.7796 0.6540 0.074 Uiso 1 1 calc R . .
N112 N 1.2560(6) 0.7524(3) 0.6911(2) 0.0512(15) Uani 1 1 d . . .
C113 C 1.3548(7) 0.7331(3) 0.6815(4) 0.055(2) Uani 1 1 d . . .
H113 H 1.4095 0.7240 0.7118 0.066 Uiso 1 1 calc R . .
C114 C 1.3822(7) 0.7256(3) 0.6301(5) 0.067(2) Uani 1 1 d . . .
H114 H 1.4540 0.7112 0.6253 0.080 Uiso 1 1 calc R . .
C115 C 1.3055(11) 0.7391(4) 0.5860(4) 0.073(3) Uani 1 1 d . . .
H115 H 1.3235 0.7352 0.5496 0.087 Uiso 1 1 calc R . .
N116 N 1.0653(5) 0.5681(2) 0.7835(2) 0.0394(14) Uani 1 1 d . . .
C117 C 1.1622(6) 0.5887(3) 0.7591(3) 0.0447(18) Uani 1 1 d . . .
H117 H 1.2109 0.6038 0.7803 0.054 Uiso 1 1 calc R . .
C118 C 1.1964(6) 0.5894(3) 0.7041(3) 0.0439(18) Uani 1 1 d . . .
H118 H 1.2663 0.6056 0.6879 0.053 Uiso 1 1 calc R . .
C119 C 1.1294(6) 0.5669(3) 0.6739(3) 0.0429(18) Uani 1 1 d . . .
H119 H 1.1511 0.5666 0.6363 0.051 Uiso 1 1 calc R . .
C120 C 1.0287(6) 0.5443(3) 0.6992(3) 0.053(2) Uani 1 1 d . . .
H120 H 0.9787 0.5288 0.6790 0.064 Uiso 1 1 calc R . .
C121 C 1.0021(6) 0.5446(3) 0.7538(3) 0.0456(18) Uani 1 1 d . . .
H121 H 0.9340 0.5269 0.7717 0.055 Uiso 1 1 calc R . .
N122 N -0.0006(6) 0.9215(3) 0.5724(2) 0.0475(15) Uani 1 1 d . . .
C123 C -0.1015(7) 0.9038(3) 0.5881(4) 0.057(2) Uani 1 1 d . . .
H123 H -0.1392 0.8833 0.5671 0.069 Uiso 1 1 calc R . .
C124 C -0.1555(7) 0.9138(4) 0.6338(4) 0.068(2) Uani 1 1 d . . .
H124 H -0.2288 0.9004 0.6443 0.081 Uiso 1 1 calc R . .
C125 C -0.0999(9) 0.9436(4) 0.6638(3) 0.067(3) Uani 1 1 d . . .
H125 H -0.1348 0.9518 0.6951 0.081 Uiso 1 1 calc R . .
C126 C 0.0045(9) 0.9611(4) 0.6481(3) 0.067(2) Uani 1 1 d . . .
H126 H 0.0444 0.9809 0.6689 0.080 Uiso 1 1 calc R . .
C127 C 0.0525(6) 0.9502(3) 0.6021(3) 0.055(2) Uani 1 1 d . . .
H127 H 0.1256 0.9634 0.5909 0.066 Uiso 1 1 calc R . .
N128 N 0.4397(4) 0.9593(3) 0.6006(2) 0.0458(15) Uani 1 1 d . . .
C129 C 0.3952(6) 0.9099(4) 0.5924(3) 0.053(2) Uani 1 1 d . . .
H129 H 0.4061 0.8660 0.6232 0.064 Uiso 1 1 calc R . .
C130 C 0.3338(6) 0.9195(3) 0.5412(3) 0.060(2) Uani 1 1 d . . .
H130 H 0.3056 0.8831 0.5363 0.072 Uiso 1 1 calc R . .
C131 C 0.3154(5) 0.9836(4) 0.4980(3) 0.0511(19) Uani 1 1 d . . .
H131 H 0.2716 0.9925 0.4630 0.061 Uiso 1 1 calc R . .
C132 C 0.3608(5) 1.0347(3) 0.5058(3) 0.0473(18) Uani 1 1 d . . .
H132 H 0.3497 1.0791 0.4759 0.057 Uiso 1 1 calc R . .
C133 C 0.4224(5) 1.0213(3) 0.5572(3) 0.0417(17) Uani 1 1 d . . .
H133 H 0.4536 1.0570 0.5621 0.050 Uiso 1 1 calc R . .
N134 N 1.5361(4) 0.4460(2) 1.0890(2) 0.0338(13) Uani 1 1 d . . .
C135 C 1.6271(6) 0.4765(3) 1.0630(3) 0.0371(17) Uani 1 1 d . . .
H135 H 1.6220 0.5227 1.0375 0.044 Uiso 1 1 calc R . .
C136 C 1.7276(5) 0.4457(3) 1.0705(3) 0.0371(16) Uani 1 1 d . . .
H136 H 1.7901 0.4704 1.0512 0.045 Uiso 1 1 calc R . .
C137 C 1.7375(5) 0.3777(3) 1.1069(3) 0.0397(17) Uani 1 1 d . . .
H137 H 1.8060 0.3546 1.1128 0.048 Uiso 1 1 calc R . .
C138 C 1.6436(6) 0.3455(3) 1.1338(3) 0.0391(17) Uani 1 1 d . . .
H138 H 1.6464 0.2991 1.1592 0.047 Uiso 1 1 calc R . .
C139 C 1.5462(5) 0.3801(3) 1.1242(2) 0.0333(16) Uani 1 1 d . . .
H139 H 1.4825 0.3567 1.1432 0.040 Uiso 1 1 calc R . .
C140 C 0.8443(6) 0.9077(4) 0.3332(3) 0.060(2) Uani 1 1 d . . .
H140 H 0.8464 0.8679 0.3701 0.072 Uiso 1 1 calc R . .
C141 C 0.9236(6) 0.9196(3) 0.2900(3) 0.055(2) Uani 1 1 d . . .
H141 H 0.9805 0.8870 0.2981 0.066 Uiso 1 1 calc R . .
N142 N 0.9263(5) 0.9741(3) 0.2370(2) 0.0547(16) Uani 1 1 d . . .
C143 C 0.8452(6) 1.0190(3) 0.2282(3) 0.0485(19) Uani 1 1 d . . .
H143 H 0.8453 1.0587 0.1913 0.058 Uiso 1 1 calc R . .
C144 C 0.7625(6) 1.0117(4) 0.2687(3) 0.059(2) Uani 1 1 d . . .
H144 H 0.7073 1.0453 0.2600 0.071 Uiso 1 1 calc R . .
C145 C 0.7611(6) 0.9542(4) 0.3226(4) 0.072(2) Uani 1 1 d . . .
H145 H 0.7043 0.9469 0.3516 0.086 Uiso 1 1 calc R . .
C77 C 0.5562(17) 0.9387(7) 0.1841(7) 0.043(4) Uani 0.50 1 d PDU A 1
H77A H 0.5486 0.9375 0.1440 0.051 Uiso 0.50 1 calc PR A 1
H77B H 0.6345 0.9325 0.1958 0.051 Uiso 0.50 1 calc PR A 1

loop_
_atom_site_aniso_label
_atom_site_aniso_U_11
_atom_site_aniso_U_22
_atom_site_aniso_U_33
_atom_site_aniso_U_23
_atom_site_aniso_U_13
_atom_site_aniso_U_12
O7 0.050(3) 0.058(3) 0.030(3) -0.023(2) -0.007(2) -0.005(2)
C1 0.041(5) 0.018(3) 0.026(4) -0.006(3) -0.004(3) 0.008(3)
O8 0.046(3) 0.048(3) 0.028(2) -0.022(2) -0.001(2) 0.011(2)
C2 0.039(4) 0.021(4) 0.030(4) -0.005(3) -0.012(4) 0.013(3)
O2 0.070(4) 0.073(4) 0.061(3) -0.046(3) -0.020(3) 0.019(3)
C3 0.043(5) 0.030(4) 0.023(4) -0.004(3) -0.001(4) 0.005(4)
O1 0.068(4) 0.075(4) 0.044(3) -0.031(2) -0.014(3) 0.035(3)
C4 0.044(5) 0.021(4) 0.027(4) -0.005(3) -0.009(3) 0.004(3)
O10 0.034(3) 0.025(3) 0.032(2) -0.009(2) -0.0057(19) 0.0110(19)
C5 0.034(4) 0.018(3) 0.028(4) -0.005(3) -0.004(3) -0.006(3)
O11 0.028(3) 0.032(3) 0.050(3) -0.011(2) -0.001(2) 0.005(2)
C6 0.040(5) 0.021(4) 0.019(4) -0.004(3) 0.007(3) -0.005(3)
O3 0.044(3) 0.020(2) 0.027(2) -0.006(2) -0.0017(19) 0.0040(19)
C7 0.046(5) 0.038(4) 0.039(5) -0.014(4) -0.007(4) 0.013(4)
O12 0.037(3) 0.027(2) 0.020(2) -0.0080(18) -0.0052(18) 0.007(2)
C8 0.045(5) 0.027(4) 0.037(4) -0.009(3) -0.003(3) 0.006(3)
O6 0.036(3) 0.034(2) 0.029(3) -0.008(2) -0.001(2) 0.004(2)
C9 0.054(5) 0.026(4) 0.045(4) -0.013(3) -0.008(3) 0.012(3)
O9 0.033(2) 0.026(2) 0.022(2) -0.005(2) -0.0007(19) 0.001(2)
C10 0.058(5) 0.045(5) 0.069(5) -0.025(4) -0.001(4) -0.009(4)
O5 0.063(3) 0.045(3) 0.048(3) -0.008(2) -0.024(2) -0.012(3)
C11 0.027(4) 0.028(4) 0.030(3) -0.009(3) -0.003(3) 0.007(3)
O4 0.077(4) 0.038(3) 0.036(3) 0.000(3) -0.029(2) -0.006(2)
C12 0.029(4) 0.022(4) 0.027(4) -0.003(3) -0.012(3) 0.010(3)
O16 0.062(3) 0.052(3) 0.042(3) -0.019(2) 0.009(3) -0.006(3)
C13 0.036(4) 0.022(4) 0.039(4) -0.004(3) 0.002(4) 0.006(3)
O17 0.058(3) 0.048(3) 0.043(3) -0.025(2) -0.003(2) 0.005(3)
C14 0.039(4) 0.021(4) 0.033(4) -0.005(4) -0.002(3) -0.002(3)
O14 0.052(3) 0.053(3) 0.031(3) -0.021(2) -0.003(2) -0.005(2)
C15 0.031(4) 0.030(4) 0.045(4) -0.020(4) -0.008(3) 0.003(3)
O19 0.045(3) 0.054(3) 0.043(2) -0.017(2) -0.004(2) 0.015(2)
C16 0.029(4) 0.029(4) 0.033(4) -0.017(3) -0.005(3) 0.005(3)
O13 0.044(3) 0.046(3) 0.029(2) -0.015(2) -0.008(2) 0.013(2)
C17 0.026(4) 0.028(4) 0.021(4) -0.008(3) -0.014(3) 0.013(3)
O20 0.057(3) 0.070(3) 0.051(3) -0.037(2) -0.020(2) 0.033(3)
C18 0.054(5) 0.032(5) 0.031(4) -0.002(4) -0.017(4) 0.001(4)
O23 0.034(3) 0.028(2) 0.035(2) -0.0122(19) -0.0099(19) 0.0123(19)
C19 0.054(5) 0.048(5) 0.046(4) -0.020(4) 0.006(4) -0.005(4)
O22 0.023(2) 0.034(2) 0.050(3) -0.009(2) -0.0069(19) 0.0033(19)
C20 0.058(5) 0.078(6) 0.056(5) -0.028(4) 0.011(4) -0.001(4)
O24 0.040(3) 0.042(2) 0.018(2) -0.0133(19) -0.0087(18) 0.009(2)
C21 0.091(7) 0.083(6) 0.098(6) -0.055(5) 0.016(5) -0.004(5)
O15 0.036(3) 0.027(2) 0.025(2) -0.0151(18) -0.0063(19) 0.000(2)
C22 0.031(4) 0.029(4) 0.024(3) -0.003(3) -0.001(3) 0.007(3)
O18 0.046(3) 0.033(3) 0.037(3) -0.012(2) 0.001(2) 0.002(2)
C23 0.029(4) 0.016(3) 0.025(4) -0.002(3) -0.004(3) -0.008(3)
O21 0.038(3) 0.029(2) 0.036(3) 0.002(2) -0.003(2) 0.007(2)
C24 0.035(4) 0.021(3) 0.017(3) -0.003(3) -0.009(3) -0.003(3)
C25 0.029(4) 0.024(4) 0.026(4) -0.006(3) 0.002(3) -0.002(3)
C26 0.029(4) 0.015(3) 0.021(4) 0.001(3) -0.002(3) 0.000(3)
C27 0.037(4) 0.018(3) 0.012(3) -0.001(3) 0.001(3) -0.008(3)
C28 0.037(4) 0.020(3) 0.018(4) -0.009(3) 0.002(3) -0.004(3)
C29 0.040(5) 0.025(4) 0.029(4) -0.010(3) 0.004(4) -0.004(3)
C30 0.047(4) 0.034(4) 0.025(4) -0.007(3) 0.004(3) -0.003(3)
C31 0.052(5) 0.033(4) 0.032(4) -0.005(3) 0.011(4) 0.003(3)
C32 0.078(6) 0.053(5) 0.031(4) -0.021(3) 0.002(4) 0.005(4)
C33 0.035(4) 0.026(4) 0.021(3) -0.009(3) -0.004(3) 0.005(3)
C34 0.034(4) 0.023(4) 0.012(3) -0.008(3) -0.008(3) 0.003(3)
C35 0.042(5) 0.023(4) 0.021(3) -0.009(3) -0.013(3) 0.008(4)
C36 0.034(5) 0.027(4) 0.014(3) -0.007(3) -0.007(3) -0.002(4)
C37 0.029(4) 0.032(4) 0.019(3) -0.013(3) -0.008(3) 0.003(3)
C38 0.033(4) 0.037(4) 0.020(3) -0.019(3) -0.008(3) 0.003(4)
C39 0.031(5) 0.032(4) 0.022(3) -0.016(3) -0.011(3) 0.017(4)
C40 0.037(5) 0.026(5) 0.019(3) -0.005(3) -0.008(3) 0.011(4)
C41 0.089(6) 0.056(5) 0.038(5) -0.013(4) -0.009(4) 0.050(5)
C42 0.181(11) 0.049(6) 0.058(6) -0.002(4) 0.025(6) 0.019(6)
C43 0.134(8) 0.050(5) 0.049(5) -0.028(4) 0.040(5) -0.005(5)
C44 0.035(4) 0.023(4) 0.026(3) -0.003(3) -0.008(3) 0.005(3)
C45 0.026(4) 0.022(3) 0.022(4) -0.005(3) -0.002(3) -0.004(3)
C46 0.026(4) 0.025(4) 0.026(4) -0.009(3) -0.005(3) 0.001(3)
C47 0.028(4) 0.025(4) 0.024(4) -0.011(3) 0.001(3) -0.004(3)
C48 0.032(4) 0.026(4) 0.028(4) -0.012(3) 0.000(3) -0.001(3)
C49 0.027(4) 0.025(4) 0.029(4) -0.006(3) 0.003(3) 0.001(3)
C50 0.032(4) 0.029(4) 0.020(4) -0.005(3) 0.000(3) -0.003(3)
C51 0.040(5) 0.020(4) 0.032(4) -0.008(3) 0.006(4) -0.004(3)
C52 0.049(4) 0.036(4) 0.027(4) -0.019(3) -0.008(3) 0.000(3)
C53 0.050(5) 0.041(4) 0.038(4) -0.015(3) -0.009(4) -0.001(3)
C54 0.076(6) 0.075(5) 0.046(4) -0.032(4) -0.010(4) -0.005(4)
C55 0.035(4) 0.032(4) 0.034(4) -0.017(3) 0.003(3) -0.006(3)
C56 0.021(4) 0.034(4) 0.029(4) -0.008(3) -0.002(3) 0.008(3)
C57 0.024(4) 0.028(4) 0.036(4) -0.004(3) 0.002(3) -0.003(3)
C58 0.035(4) 0.031(4) 0.034(4) -0.005(4) -0.004(4) 0.001(4)
C59 0.035(4) 0.025(4) 0.049(4) -0.014(4) -0.022(4) 0.010(4)
C60 0.028(4) 0.031(4) 0.041(4) -0.013(4) -0.002(4) 0.010(3)
C61 0.030(4) 0.038(5) 0.033(4) -0.014(4) 0.003(3) 0.008(4)
C62 0.047(5) 0.041(5) 0.034(4) -0.017(4) -0.007(4) 0.006(4)
C63 0.103(7) 0.052(6) 0.064(6) -0.019(5) 0.015(5) 0.012(5)
C64 0.142(9) 0.062(6) 0.103(7) -0.041(6) -0.035(6) 0.011(6)
C65 0.119(8) 0.084(6) 0.046(5) -0.015(4) -0.022(5) 0.037(5)
C66 0.031(4) 0.025(4) 0.045(4) -0.007(3) -0.006(3) 0.007(3)
C67 0.030(4) 0.024(4) 0.042(4) -0.011(3) 0.005(4) -0.003(3)
C68 0.039(5) 0.025(4) 0.044(4) -0.016(3) 0.003(3) 0.002(3)
C69 0.038(4) 0.022(4) 0.034(4) -0.008(3) -0.008(3) 0.000(3)
C70 0.037(4) 0.019(3) 0.039(4) -0.006(3) 0.008(3) 0.002(3)
C71 0.031(4) 0.018(3) 0.036(4) -0.006(3) 0.004(3) -0.004(3)
C72 0.035(5) 0.021(4) 0.043(5) -0.006(3) -0.005(4) -0.001(3)
C73 0.036(4) 0.030(4) 0.049(4) -0.011(3) 0.002(3) 0.004(3)
C74 0.050(6) 0.048(7) 0.030(8) 0.008(6) -0.008(7) 0.001(6)
C75 0.055(6) 0.051(6) 0.043(7) 0.016(6) -0.002(6) 0.009(5)
C76 0.059(9) 0.046(8) 0.037(12) 0.014(9) 0.006(12) 0.008(7)
C78 0.037(5) 0.033(6) 0.009(6) 0.000(5) -0.010(6) 0.003(5)
C79 0.042(8) 0.038(7) 0.019(10) 0.003(8) 0.002(9) 0.005(6)
C80 0.029(4) 0.027(4) 0.032(3) 0.001(3) -0.006(3) 0.006(3)
C81 0.032(4) 0.032(4) 0.021(3) -0.011(3) -0.002(3) 0.007(4)
C82 0.027(4) 0.032(4) 0.023(3) -0.015(3) -0.002(3) 0.003(3)
C83 0.031(4) 0.030(4) 0.019(3) -0.015(3) 0.001(3) 0.005(3)
C84 0.046(5) 0.019(3) 0.022(3) -0.010(3) 0.003(3) 0.004(4)
C85 0.037(4) 0.032(4) 0.017(3) -0.013(3) -0.005(3) 0.010(4)
C86 0.031(4) 0.027(4) 0.021(3) -0.008(3) -0.009(3) 0.016(3)
C87 0.038(4) 0.028(4) 0.022(3) -0.008(3) 0.001(3) 0.012(3)
C88 0.063(5) 0.040(4) 0.051(5) -0.003(4) 0.004(4) 0.015(4)
C89 0.106(7) 0.073(6) 0.066(6) -0.021(5) -0.004(5) 0.020(5)
C90 0.087(6) 0.075(5) 0.021(4) -0.010(4) -0.017(4) 0.011(4)
C91 0.027(4) 0.027(3) 0.024(3) -0.004(3) -0.008(3) 0.008(3)
N92 0.052(4) 0.042(3) 0.027(3) -0.014(3) -0.009(3) 0.006(3)
C93 0.046(5) 0.049(5) 0.049(5) -0.025(4) -0.007(4) 0.002(4)
C94 0.066(6) 0.051(5) 0.034(5) -0.025(4) -0.007(4) -0.010(4)
C95 0.071(6) 0.039(4) 0.022(4) -0.015(3) -0.016(4) 0.003(4)
C96 0.051(5) 0.047(4) 0.041(5) -0.018(4) -0.015(4) 0.001(4)
C97 0.060(6) 0.035(4) 0.035(5) -0.012(3) -0.002(4) -0.004(4)
N98 0.053(5) 0.042(4) 0.048(4) -0.009(3) -0.004(4) 0.003(3)
C99 0.063(6) 0.042(5) 0.055(5) -0.015(4) 0.006(5) -0.006(4)
C100 0.097(8) 0.056(5) 0.056(6) -0.015(4) 0.009(5) 0.002(5)
C101 0.121(9) 0.041(5) 0.042(5) -0.013(4) -0.001(6) -0.013(5)
C102 0.072(6) 0.039(5) 0.057(6) -0.010(4) -0.023(5) -0.003(4)
C103 0.064(6) 0.043(4) 0.051(5) -0.016(4) -0.001(4) -0.009(4)
N104 0.037(4) 0.030(4) 0.024(3) -0.007(2) -0.009(2) 0.008(3)
C105 0.046(5) 0.033(4) 0.027(4) -0.009(3) -0.004(3) 0.005(4)
C106 0.031(5) 0.041(5) 0.024(3) -0.011(3) -0.006(3) 0.003(4)
C107 0.039(5) 0.042(5) 0.026(4) -0.010(3) -0.002(3) 0.011(4)
C108 0.037(5) 0.033(4) 0.035(4) -0.008(3) -0.007(3) 0.005(4)
C109 0.038(5) 0.032(5) 0.030(4) -0.009(3) -0.001(3) 0.002(4)
C110 0.109(9) 0.046(5) 0.048(6) -0.003(4) -0.021(5) -0.003(5)
C111 0.068(6) 0.046(5) 0.054(5) -0.005(4) -0.002(5) 0.008(4)
N112 0.061(5) 0.038(4) 0.050(4) -0.015(3) -0.001(4) 0.009(3)
C113 0.066(7) 0.039(5) 0.060(6) -0.020(4) -0.005(5) -0.007(4)
C114 0.081(7) 0.034(5) 0.077(6) -0.017(5) 0.023(6) -0.004(4)
C115 0.132(9) 0.037(5) 0.041(6) -0.010(4) 0.020(7) -0.008(5)
N116 0.048(4) 0.037(3) 0.032(3) -0.014(3) -0.007(3) 0.009(3)
C117 0.052(5) 0.041(4) 0.042(5) -0.018(3) -0.003(4) -0.004(4)
C118 0.058(5) 0.037(4) 0.032(4) -0.010(3) 0.005(4) -0.005(4)
C119 0.062(5) 0.040(4) 0.033(4) -0.021(4) 0.007(4) -0.003(4)
C120 0.061(6) 0.054(5) 0.041(5) -0.017(4) -0.004(4) -0.002(4)
C121 0.044(5) 0.054(5) 0.031(4) -0.011(4) 0.005(4) -0.002(4)
N122 0.061(5) 0.035(3) 0.050(4) -0.021(3) -0.015(4) 0.007(3)
C123 0.052(6) 0.045(5) 0.066(6) -0.015(4) -0.006(5) 0.001(4)
C124 0.067(6) 0.036(5) 0.069(6) 0.006(5) 0.011(6) 0.006(4)
C125 0.099(8) 0.039(5) 0.039(5) 0.006(4) 0.007(5) 0.032(5)
C126 0.094(8) 0.072(6) 0.042(5) -0.032(4) -0.013(5) 0.017(5)
C127 0.057(5) 0.044(5) 0.060(5) -0.021(4) -0.004(5) 0.005(4)
N128 0.053(4) 0.035(4) 0.040(3) -0.008(3) -0.011(3) -0.001(3)
C129 0.063(5) 0.035(5) 0.053(5) -0.009(4) -0.014(4) -0.006(4)
C130 0.072(6) 0.039(5) 0.065(5) -0.019(4) -0.027(4) -0.005(4)
C131 0.056(5) 0.041(5) 0.048(4) -0.012(4) -0.016(4) 0.006(4)
C132 0.060(5) 0.034(4) 0.041(4) -0.010(4) -0.013(4) 0.004(4)
C133 0.055(5) 0.032(4) 0.039(4) -0.016(4) -0.009(4) 0.003(3)
N134 0.039(4) 0.025(3) 0.036(3) -0.012(3) -0.010(3) 0.010(3)
C135 0.046(5) 0.031(4) 0.035(4) -0.016(3) 0.000(4) 0.002(4)
C136 0.036(5) 0.043(5) 0.036(4) -0.020(4) -0.003(3) 0.001(4)
C137 0.031(5) 0.043(5) 0.050(4) -0.025(4) -0.011(4) 0.009(4)
C138 0.040(5) 0.033(4) 0.045(4) -0.019(3) -0.015(4) 0.012(4)
C139 0.031(5) 0.039(5) 0.032(4) -0.018(4) -0.007(3) 0.003(4)
C140 0.051(5) 0.059(5) 0.051(5) -0.005(4) 0.004(4) -0.009(5)
C141 0.064(6) 0.034(5) 0.056(5) -0.010(4) -0.018(5) 0.003(4)
N142 0.061(4) 0.056(4) 0.045(4) -0.019(4) -0.006(3) 0.006(4)
C143 0.056(5) 0.048(5) 0.038(4) -0.016(4) -0.022(4) 0.003(4)
C144 0.045(5) 0.062(6) 0.061(5) -0.018(5) 0.001(4) 0.009(4)
C145 0.044(5) 0.071(6) 0.070(6) -0.003(5) 0.017(4) -0.002(5)
C77 0.046(6) 0.040(6) 0.024(7) 0.002(5) -0.003(7) 0.007(5)

loop_
_atom_type_symbol
_atom_type_description
_atom_type_scat_dispersion_real
_atom_type_scat_dispersion_imag
_atom_type_scat_source
C C 0.0033 0.0016 'International Tables Vol C Tables 4.2.6.8 and 6.1.1.4'
H H 0.0000 0.0000 'International Tables Vol C Tables 4.2.6.8 and 6.1.1.4'
O O 0.0106 0.0060 'International Tables Vol C Tables 4.2.6.8 and 6.1.1.4'
N N 0.0061 0.0033 'International Tables Vol C Tables 4.2.6.8 and 6.1.1.4'

loop_
_geom_angle_atom_site_label_1
_geom_angle_atom_site_label_2
_geom_angle_atom_site_label_3
_geom_angle
C2 C1 C6 117.5(6)
C2 C1 C44 120.2(6)
C6 C1 C44 122.2(6)
C1 C2 C3 122.7(6)
C2 C3 C4 118.7(6)
C2 C3 C7 123.2(7)
C4 C3 C7 118.1(6)
C3 C4 C5 121.7(6)
C4 C5 C6 117.4(6)
C4 C5 C11 120.4(6)
C6 C5 C11 122.1(6)
O3 C6 C1 118.8(5)
O3 C6 C5 119.5(6)
C1 C6 C5 121.7(6)
C6 O3 C8 112.7(4)
O2 C7 O1 121.7(7)
O2 C7 C3 125.0(7)
O1 C7 C3 113.2(7)
C39 O12 C41 111.6(4)
O3 C8 C9 112.8(5)
C17 O6 C19 111.8(4)
C8 C9 C10 110.2(5)
C28 O9 C30 112.4(4)
C12 C11 C5 110.1(5)
C17 C12 C13 117.2(6)
C17 C12 C11 121.0(5)
C13 C12 C11 121.7(5)
C14 C13 C12 122.3(5)
C13 C14 C15 117.9(6)
C13 C14 C18 123.5(6)
C15 C14 C18 118.6(6)
C16 C15 C14 121.4(6)
C17 C16 C15 117.3(5)
C17 C16 C22 120.7(5)
C15 C16 C22 121.7(6)
C12 C17 O6 118.1(6)
C12 C17 C16 122.9(5)
O6 C17 C16 118.9(5)
O5 C18 O4 123.7(6)
O5 C18 C14 123.7(6)
O4 C18 C14 112.5(6)
O6 C19 C20 111.0(5)
C21 C20 C19 110.6(6)
C86 O24 C88 115.7(4)
C50 O15 C52 113.4(4)
C16 C22 C23 109.6(4)
C61 O18 C63 115.3(5)
C28 C23 C24 118.2(6)
C28 C23 C22 121.6(6)
C24 C23 C22 120.1(5)
C72 O21 C77 123.2(7)
C72 O21 C74 102.1(6)
C77 O21 C74 28.6(8)
C25 C24 C23 121.7(5)
C24 C25 C26 118.1(6)
C24 C25 C29 119.1(6)
C26 C25 C29 122.8(6)
C27 C26 C25 121.5(6)
C26 C27 C28 119.3(5)
C26 C27 C33 119.0(6)
C28 C27 C33 121.7(5)
C23 C28 O9 120.3(6)
C23 C28 C27 121.1(5)
O9 C28 C27 118.6(5)
O7 C29 O8 121.4(6)
O7 C29 C25 125.2(7)
O8 C29 C25 113.4(6)
O9 C30 C31 108.4(5)
C30 C31 C32 113.1(5)
C34 C33 C27 110.9(4)
C35 C34 C39 116.6(5)
C35 C34 C33 122.5(5)
C39 C34 C33 120.8(5)
C36 C35 C34 122.6(5)
C35 C36 C37 118.3(6)
C35 C36 C40 123.3(6)
C37 C36 C40 118.4(6)
C38 C37 C36 121.5(5)
C37 C38 C39 118.8(5)
C37 C38 C44 122.2(5)
C39 C38 C44 118.7(5)
O12 C39 C38 119.5(5)
O12 C39 C34 118.6(5)
C38 C39 C34 121.8(6)
O11 C40 O10 122.9(6)
O11 C40 C36 124.1(6)
O10 C40 C36 113.0(6)
C42 C41 O12 115.0(6)
C41 C42 C43 114.1(8)
C38 C44 C1 108.1(5)
C50 C45 C46 117.3(5)
C50 C45 C91 123.0(5)
C46 C45 C91 119.6(5)
C47 C46 C45 121.6(6)
C46 C47 C48 119.4(5)
C46 C47 C51 121.7(6)
C48 C47 C51 118.9(6)
C49 C48 C47 121.0(6)
C50 C49 C48 117.5(5)
C50 C49 C55 122.2(5)
C48 C49 C55 120.3(6)
C49 C50 O15 119.1(5)
C49 C50 C45 123.1(5)
O15 C50 C45 117.9(5)
O14 C51 O13 122.3(6)
O14 C51 C47 124.3(7)
O13 C51 C47 113.4(6)
O15 C52 C53 109.3(5)
C54 C53 C52 113.4(5)
C56 C55 C49 109.2(5)
C57 C56 C61 116.7(6)
C57 C56 C55 120.3(5)
C61 C56 C55 122.7(6)
C56 C57 C58 121.3(6)
C59 C58 C57 118.4(6)
C59 C58 C62 122.8(7)
C57 C58 C62 118.7(6)
C60 C59 C58 122.8(6)
C59 C60 C61 116.4(6)
C59 C60 C66 121.7(7)
C61 C60 C66 121.8(6)
O18 C61 C60 117.7(6)
O18 C61 C56 118.0(6)
C60 C61 C56 123.9(6)
O16 C62 O17 124.4(6)
O16 C62 C58 122.9(7)
O17 C62 C58 112.7(7)
O18 C63 C64 110.6(7)
C63 C64 C65 110.3(7)
C60 C66 C67 109.6(4)
C72 C67 C68 118.3(6)
C72 C67 C66 123.2(6)
C68 C67 C66 118.5(6)
C69 C68 C67 120.1(6)
C70 C69 C68 119.8(6)
C70 C69 C73 122.5(5)
C68 C69 C73 117.7(5)
C69 C70 C71 121.4(6)
C72 C71 C70 116.9(6)
C72 C71 C80 123.9(5)
C70 C71 C80 119.1(5)
C67 C72 C71 123.1(6)
C67 C72 O21 119.7(6)
C71 C72 O21 117.2(6)
O19 C73 O20 122.7(5)
O19 C73 C69 123.2(4)
O20 C73 C69 114.1(4)
C75 C74 O21 108.9(14)
C74 C75 C76 113.6(17)
C77 C78 C79 109.5(16)
C81 C80 C71 110.9(4)
C86 C81 C82 118.3(5)
C86 C81 C80 120.4(5)
C82 C81 C80 121.2(6)
C83 C82 C81 120.1(5)
C84 C83 C82 119.2(5)
C84 C83 C87 122.9(5)
C82 C83 C87 117.9(5)
C83 C84 C85 122.0(5)
C86 C85 C84 116.6(5)
C86 C85 C91 122.5(5)
C84 C85 C91 120.5(5)
C81 C86 O24 116.9(5)
C81 C86 C85 123.3(5)
O24 C86 C85 119.5(5)
O22 C87 O23 123.9(4)
O22 C87 C83 123.8(5)
O23 C87 C83 112.4(5)
C89 C88 O24 116.2(6)
C88 C89 C90 111.0(7)
C45 C91 C85 110.8(4)
C97 N92 C93 116.5(5)
N92 C93 C94 123.3(6)
C93 C94 C95 119.7(6)
C96 C95 C94 118.0(6)
C95 C96 C97 118.7(6)
N92 C97 C96 123.8(6)
C99 N98 C103 119.4(6)
N98 C99 C100 122.8(7)
C101 C100 C99 117.2(8)
C102 C101 C100 121.0(8)
C101 C102 C103 118.7(8)
N98 C103 C102 120.8(7)
C105 N104 C109 117.1(5)
N104 C105 C106 123.6(6)
C105 C106 C107 118.2(6)
C108 C107 C106 118.8(6)
C107 C108 C109 119.0(6)
N104 C109 C108 123.4(6)
C115 C110 C111 118.4(8)
N112 C111 C110 122.0(7)
C113 N112 C111 117.8(6)
N112 C113 C114 123.3(8)
C115 C114 C113 119.1(8)
C114 C115 C110 119.4(8)
C117 N116 C121 116.1(5)
N116 C117 C118 123.4(6)
C119 C118 C117 119.3(6)
C118 C119 C120 118.1(6)
C121 C120 C119 118.7(7)
N116 C121 C120 124.3(6)
C123 N122 C127 118.6(7)
N122 C123 C124 122.6(8)
C125 C124 C123 118.2(8)
C126 C125 C124 119.2(8)
C125 C126 C127 119.5(8)
N122 C127 C126 122.0(7)
C129 N128 C133 117.8(5)
N128 C129 C130 123.7(6)
C131 C130 C129 117.4(7)
C132 C131 C130 119.5(6)
C131 C132 C133 119.8(6)
N128 C133 C132 121.9(6)
C135 N134 C139 116.2(5)
N134 C135 C136 124.2(6)
C135 C136 C137 119.2(6)
C138 C137 C136 117.0(6)
C139 C138 C137 120.0(6)
N134 C139 C138 123.2(6)
C141 C140 C145 119.1(7)
N142 C141 C140 124.0(7)
C141 N142 C143 115.6(6)
N142 C143 C144 124.7(6)
C143 C144 C145 118.3(7)
C140 C145 C144 118.3(7)
O21 C77 C78 104.6(11)

loop_
_geom_bond_atom_site_label_1
_geom_bond_atom_site_label_2
_geom_bond_distance
O7 C29 1.219(7)
C1 C2 1.371(8)
C1 C6 1.405(8)
C1 C44 1.531(8)
O8 C29 1.334(7)
C2 C3 1.382(8)
O2 C7 1.212(8)
C3 C4 1.388(8)
C3 C7 1.472(9)
O1 C7 1.319(8)
C4 C5 1.389(8)
O10 C40 1.332(7)
C5 C6 1.412(8)
C5 C11 1.515(8)
O11 C40 1.207(7)
C6 O3 1.389(7)
O3 C8 1.445(7)
O12 C39 1.365(6)
O12 C41 1.438(7)
C8 C9 1.495(8)
O6 C17 1.384(6)
O6 C19 1.467(7)
C9 C10 1.524(8)
O9 C28 1.393(6)
O9 C30 1.434(6)
O5 C18 1.207(7)
C11 C12 1.511(8)
O4 C18 1.322(7)
C12 C17 1.375(8)
C12 C13 1.385(8)
O16 C62 1.209(7)
C13 C14 1.383(8)
O17 C62 1.322(8)
C14 C15 1.396(8)
C14 C18 1.493(9)
O14 C51 1.211(7)
C15 C16 1.391(8)
O19 C73 1.225(6)
C16 C17 1.386(8)
C16 C22 1.522(8)
O13 C51 1.325(7)
O20 C73 1.312(6)
O23 C87 1.324(5)
C19 C20 1.546(9)
O22 C87 1.205(6)
C20 C21 1.522(9)
O24 C86 1.390(5)
O24 C88 1.449(7)
O15 C50 1.393(6)
O15 C52 1.427(6)
C22 C23 1.533(8)
O18 C61 1.385(7)
O18 C63 1.455(9)
C23 C28 1.381(8)
C23 C24 1.392(8)
O21 C72 1.407(7)
O21 C77 1.443(18)
O21 C74 1.49(2)
C24 C25 1.386(8)
C25 C26 1.401(8)
C25 C29 1.461(8)
C26 C27 1.358(7)
C27 C28 1.402(8)
C27 C33 1.538(7)
C30 C31 1.492(8)
C31 C32 1.515(8)
C33 C34 1.495(8)
C34 C35 1.393(8)
C34 C39 1.414(8)
C35 C36 1.387(8)
C36 C37 1.398(8)
C36 C40 1.472(8)
C37 C38 1.375(8)
C38 C39 1.392(8)
C38 C44 1.533(8)
C41 C42 1.368(10)
C42 C43 1.549(10)
C45 C50 1.393(8)
C45 C46 1.395(7)
C45 C91 1.502(6)
C46 C47 1.379(8)
C47 C48 1.399(8)
C47 C51 1.479(8)
C48 C49 1.394(8)
C49 C50 1.390(8)
C49 C55 1.520(8)
C52 C53 1.496(8)
C53 C54 1.495(9)
C55 C56 1.518(8)
C56 C57 1.387(8)
C56 C61 1.390(8)
C57 C58 1.399(8)
C58 C59 1.379(8)
C58 C62 1.493(9)
C59 C60 1.376(8)
C60 C61 1.384(8)
C60 C66 1.502(8)
C63 C64 1.495(11)
C64 C65 1.512(11)
C66 C67 1.521(8)
C67 C72 1.371(8)
C67 C68 1.406(8)
C68 C69 1.398(8)
C69 C70 1.380(8)
C69 C73 1.478(6)
C70 C71 1.403(8)
C71 C72 1.400(8)
C71 C80 1.517(6)
C74 C75 1.477(15)
C75 C76 1.546(17)
C78 C77 1.535(16)
C78 C79 1.549(16)
C80 C81 1.508(8)
C81 C86 1.372(8)
C81 C82 1.399(8)
C82 C83 1.400(8)
C83 C84 1.378(8)
C83 C87 1.491(8)
C84 C85 1.396(8)
C85 C86 1.391(8)
C85 C91 1.521(8)
C88 C89 1.442(9)
C89 C90 1.547(10)
N92 C97 1.330(8)
N92 C93 1.335(7)
C93 C94 1.365(8)
C94 C95 1.374(9)
C95 C96 1.369(8)
C96 C97 1.381(9)
N98 C99 1.325(8)
N98 C103 1.333(8)
C99 C100 1.398(10)
C100 C101 1.361(11)
C101 C102 1.362(10)
C102 C103 1.401(10)
N104 C105 1.333(7)
N104 C109 1.345(7)
C105 C106 1.376(8)
C106 C107 1.395(8)
C107 C108 1.370(8)
C108 C109 1.369(8)
C110 C115 1.367(11)
C110 C111 1.396(11)
C111 N112 1.334(9)
N112 C113 1.323(9)
C113 C114 1.367(10)
C114 C115 1.355(11)
N116 C117 1.321(8)
N116 C121 1.329(8)
C117 C118 1.388(9)
C118 C119 1.352(8)
C119 C120 1.379(9)
C120 C121 1.365(9)
N122 C123 1.308(8)
N122 C127 1.341(8)
C123 C124 1.382(10)
C124 C125 1.380(11)
C125 C126 1.349(11)
C126 C127 1.366(10)
N128 C129 1.339(8)
N128 C133 1.343(7)
C129 C130 1.389(9)
C130 C131 1.377(9)
C131 C132 1.375(9)
C132 C133 1.377(8)
N134 C135 1.327(7)
N134 C139 1.350(7)
C135 C136 1.365(8)
C136 C137 1.393(8)
C137 C138 1.375(8)
C138 C139 1.366(8)
C140 C141 1.366(9)
C140 C145 1.376(10)
C141 N142 1.337(8)
N142 C143 1.341(8)
C143 C144 1.364(9)
C144 C145 1.382(9)
